data_4303165
loop_
_publ_author_name
'Yukinari Sunatsuki'
'Ryohei Kawamoto'
'Kunihiro Fujita'
'Hisashi Maruyama'
'Takayoshi Suzuki'
'Hiroyuki Ishida'
'Masaaki Kojima'
'Seiichiro Iijima'
'Naohide Matsumoto'

_publ_contact_author_address
;
  Department of Chemistry, Faculty of Science,
  Okayama University, 
  3-1-1 Tsushima-naka, 
  Okayama 700-8530, 
  Japan.
;
_publ_contact_author_email kojima@cc.okayama-u.ac.jp
_publ_contact_author_fax +81-86-251-7842
_publ_contact_author_name 'Masaaki Kojima'
_publ_contact_author_phone +81-86-251-7842
_publ_section_title
;
Structures and Spin States of Bis(tridentate)-Type Mononuclear and Triple
Helicate Dinuclear Iron(II) Complexes of Imidazole-4-carbaldehyde azine
;
_journal_name_full 'Inorganic Chemistry'
_journal_page_first 8784
_journal_page_last 8795
_journal_paper_doi 10.1021/ic900977m
_journal_volume 48
_journal_year 2009
_chemical_formula_moiety 'C30 H36 Cl4 Fe2 N18 O16 '
_chemical_formula_sum 'C30 H36 Cl4 Fe2 N18 O16'
_chemical_formula_weight 1158.23
_space_group_IT_number 165
_symmetry_cell_setting trigonal
_symmetry_Int_Tables_number 165
_symmetry_space_group_name_Hall '-P 3 2"c'
_symmetry_space_group_name_H-M 'P -3 c 1'
_cell_angle_alpha 90.0000
_cell_angle_beta 90.0000
_cell_angle_gamma 120.0000
_cell_formula_units_Z 2
_cell_length_a 10.031(2)
_cell_length_b 10.031(2)
_cell_length_c 24.859(6)
_cell_measurement_reflns_used 15265
_cell_measurement_temperature 93.1
_cell_measurement_theta_max 27.5
_cell_measurement_theta_min 3.3
_cell_volume 2166.2(8)
_computing_cell_refinement PROCESS-AUTO
_computing_data_collection PROCESS-AUTO
_computing_data_reduction CrystalStructure
_computing_publication_material 'CrystalStructure 3.8'
_computing_structure_refinement SHELXL
_computing_structure_solution SIR2004
_diffrn_detector_area_resol_mean 10.00
_diffrn_measured_fraction_theta_full 1.000
_diffrn_measured_fraction_theta_max 1.000
_diffrn_measurement_device_type 'Rigaku RAXIS-RAPID'
_diffrn_measurement_method \w
_diffrn_radiation_type 'Mo K\a'
_diffrn_radiation_wavelength 0.71075
_diffrn_reflns_av_R_equivalents 0.034
_diffrn_reflns_limit_h_max 12
_diffrn_reflns_limit_h_min -12
_diffrn_reflns_limit_k_max 12
_diffrn_reflns_limit_k_min -13
_diffrn_reflns_limit_l_max 29
_diffrn_reflns_limit_l_min -32
_diffrn_reflns_number 19650
_diffrn_reflns_theta_full 27.46
_diffrn_reflns_theta_max 27.46
_exptl_absorpt_coefficient_mu 1.008
_exptl_absorpt_correction_T_max 0.777
_exptl_absorpt_correction_T_min 0.460
_exptl_absorpt_correction_type multi-scan
_exptl_absorpt_process_details
;
    Higashi, T. (1995). Program for Absorption Correction.
    Rigaku Corporation, Tokyo, Japan.
;
_exptl_crystal_colour red
_exptl_crystal_density_diffrn 1.776
_exptl_crystal_density_method 'not measured'
_exptl_crystal_description block
_exptl_crystal_F_000 1180.00
_exptl_crystal_size_max 0.35
_exptl_crystal_size_mid 0.25
_exptl_crystal_size_min 0.25
_refine_diff_density_max 1.06
_refine_diff_density_min -0.56
_refine_ls_extinction_method none
_refine_ls_goodness_of_fit_ref 1.109
_refine_ls_hydrogen_treatment refall
_refine_ls_number_parameters 107
_refine_ls_number_reflns 1661
_refine_ls_R_factor_gt 0.0393
_refine_ls_shift/su_max 0.0000
_refine_ls_structure_factor_coef Fsqd
_refine_ls_weighting_details 'w = 1/[\s^2^(Fo^2^)+(0.0625P)^2^+2.1115P] where P=(Fo^2^+2Fc^2^)/3'
_refine_ls_weighting_scheme calc
_refine_ls_wR_factor_ref 0.1188
_reflns_number_gt 1397
_reflns_number_total 1661
_reflns_threshold_expression F^2^>2.0\s(F^2^)
_cod_data_source_file ic900977m_si_002_6.cif
_cod_data_source_block '_2Me.ClO4'
_cod_original_cell_volume 2166.2(9)
_cod_original_formula_sum 'C30 H36 Cl4 Fe2 N18 O16 '
_cod_database_code 4303165

loop_
_symmetry_equiv_pos_site_id
_symmetry_equiv_pos_as_xyz
1 +X,+Y,+Z
2 -Y,+X-Y,+Z
3 -X+Y,-X,+Z
4 -X+Y,+Y,1/2+Z
5 +X,+X-Y,1/2+Z
6 -Y,-X,1/2+Z
7 -X,-Y,-Z
8 +Y,-X+Y,-Z
9 +X-Y,+X,-Z
10 +X-Y,-Y,1/2-Z
11 -X,-X+Y,1/2-Z
12 +Y,+X,1/2-Z

loop_
_atom_site_label
_atom_site_type_symbol
_atom_site_fract_x
_atom_site_fract_y
_atom_site_fract_z
_atom_site_U_iso_or_equiv
_atom_site_adp_type
_atom_site_occupancy
_atom_site_symmetry_multiplicity
_atom_site_calc_flag
_atom_site_refinement_flags
_atom_site_disorder_assembly
_atom_site_disorder_group
Fe(1) Fe 0.0000 1.0000 0.17992(2) 0.02003(17) Uani 1.00 3 d S . .
Cl(1) Cl 0.3333 0.6667 -0.00751(4) 0.0344(2) Uani 1.00 3 d S . .
Cl(2) Cl 0.3333 0.6667 0.19277(5) 0.0371(2) Uani 1.00 3 d S . .
O(1) O 0.3669(3) 0.8159(3) -0.02100(16) 0.0966(11) Uani 1.00 1 d . . .
O(2) O 0.3333 0.6667 0.0496(2) 0.117(2) Uani 1.00 3 d S . .
O(3) O 0.2079(2) 0.6859(3) 0.17459(9) 0.0585(6) Uani 1.00 1 d . . .
O(4) O 0.3333 0.6667 0.25134(14) 0.0466(9) Uani 1.00 3 d S . .
N(1) N 0.3497(2) 0.9850(2) 0.09443(9) 0.0406(5) Uani 1.00 1 d . . .
N(2) N 0.1710(2) 0.9984(2) 0.13996(7) 0.0247(4) Uani 1.00 1 d . . .
N(3) N 0.1727(2) 1.1388(2) 0.22435(7) 0.0232(3) Uani 1.00 1 d . . .
C(1) C 0.0815(3) 0.8136(3) 0.06262(11) 0.0441(6) Uani 1.00 1 d . . .
C(2) C 0.1966(2) 0.9308(2) 0.09868(9) 0.0303(5) Uani 1.00 1 d . . .
C(3) C 0.4246(3) 1.0866(3) 0.13454(11) 0.0418(6) Uani 1.00 1 d . . .
C(4) C 0.3141(2) 1.0963(3) 0.16271(9) 0.0306(5) Uani 1.00 1 d . . .
C(5) C 0.3106(2) 1.1707(2) 0.21220(9) 0.0294(5) Uani 1.00 1 d . . .
H(1) H 0.1268 0.8232 0.0269 0.053 Uiso 1.00 1 c R . .
H(2) H -0.0077 0.8285 0.0598 0.053 Uiso 1.00 1 c R . .
H(3) H 0.0486 0.7109 0.0771 0.053 Uiso 1.00 1 c R . .
H(4) H 0.3939 0.9583 0.0694 0.049 Uiso 1.00 1 c R . .
H(5) H 0.5322 1.1400 0.1415 0.050 Uiso 1.00 1 c R . .
H(6) H 0.3991 1.2350 0.2332 0.035 Uiso 1.00 1 c R . .

loop_
_atom_site_aniso_label
_atom_site_aniso_U_11
_atom_site_aniso_U_22
_atom_site_aniso_U_33
_atom_site_aniso_U_12
_atom_site_aniso_U_13
_atom_site_aniso_U_23
Fe(1) 0.0210(2) 0.0210(2) 0.0180(2) 0.01052(11) 0.0000 0.0000
Cl(1) 0.0326(3) 0.0326(3) 0.0380(5) 0.01631(18) 0.0000 0.0000
Cl(2) 0.0358(3) 0.0358(3) 0.0396(5) 0.01789(19) 0.0000 0.0000
O(1) 0.082(2) 0.0533(16) 0.161(3) 0.0383(15) 0.054(2) 0.0478(19)
O(2) 0.151(4) 0.151(4) 0.050(2) 0.075(2) 0.0000 0.0000
O(3) 0.0535(13) 0.0731(16) 0.0600(13) 0.0398(12) -0.0094(10) 0.0019(11)
O(4) 0.0494(13) 0.0494(13) 0.0408(18) 0.0247(6) 0.0000 0.0000
N(1) 0.0349(11) 0.0517(14) 0.0398(12) 0.0252(11) 0.0118(9) -0.0026(10)
N(2) 0.0268(9) 0.0271(9) 0.0215(8) 0.0144(7) 0.0027(7) 0.0029(7)
N(3) 0.0246(9) 0.0228(8) 0.0195(8) 0.0099(7) 0.0005(6) 0.0022(6)
C(1) 0.0444(15) 0.0521(17) 0.0382(13) 0.0261(13) 0.0037(11) -0.0142(12)
C(2) 0.0342(12) 0.0342(12) 0.0273(10) 0.0206(10) 0.0065(9) 0.0037(9)
C(3) 0.0275(12) 0.0514(16) 0.0447(14) 0.0183(12) 0.0060(11) -0.0019(12)
C(4) 0.0253(11) 0.0353(13) 0.0288(10) 0.0135(10) 0.0018(9) 0.0028(9)
C(5) 0.0234(11) 0.0314(11) 0.0276(10) 0.0092(9) 0.0003(8) 0.0015(9)

loop_
_atom_type_symbol
_atom_type_description
_atom_type_scat_dispersion_real
_atom_type_scat_dispersion_imag
_atom_type_scat_source
C C 0.003 0.002
;
International Tables for Crystallography
(1992, Vol. C, Tables 4.2.6.8 and 6.1.1.4)
;
H H 0.000 0.000
;
International Tables for Crystallography
(1992, Vol. C, Table 6.1.1.4)
;
O O 0.011 0.006
;
International Tables for Crystallography
(1992, Vol. C, Tables 4.2.6.8 and 6.1.1.4)
;
N N 0.006 0.003
;
International Tables for Crystallography
(1992, Vol. C, Tables 4.2.6.8 and 6.1.1.4)
;
Fe Fe 0.346 0.844
;
International Tables for Crystallography
(1992, Vol. C, Tables 4.2.6.8 and 6.1.1.4)
;
Cl Cl 0.148 0.159
;
International Tables for Crystallography
(1992, Vol. C, Tables 4.2.6.8 and 6.1.1.4)
;

loop_
_geom_angle_atom_site_label_1
_geom_angle_atom_site_label_2
_geom_angle_atom_site_label_3
_geom_angle
_geom_angle_publ_flag
_geom_angle_site_symmetry_1
_geom_angle_site_symmetry_2
_geom_angle_site_symmetry_3
N(2) Fe(1) N(2) 97.23(9) yes . . 2_675
N(2) Fe(1) N(2) 97.23(8) yes . . 3_465
N(2) Fe(1) N(3) 79.94(8) yes . . .
N(2) Fe(1) N(3) 170.11(6) yes . . 2_675
N(2) Fe(1) N(3) 92.54(9) yes . . 3_465
N(2) Fe(1) N(2) 97.23(8) yes 2_675 . 3_465
N(2) Fe(1) N(3) 92.54(8) yes 2_675 . .
N(2) Fe(1) N(3) 79.94(8) yes 2_675 . 2_675
N(2) Fe(1) N(3) 170.11(9) yes 2_675 . 3_465
N(2) Fe(1) N(3) 170.11(9) yes 3_465 . .
N(2) Fe(1) N(3) 92.54(8) yes 3_465 . 2_675
N(2) Fe(1) N(3) 79.94(7) yes 3_465 . 3_465
N(3) Fe(1) N(3) 90.67(8) yes . . 2_675
N(3) Fe(1) N(3) 90.67(7) yes . . 3_465
N(3) Fe(1) N(3) 90.67(9) yes 2_675 . 3_465
O(1) Cl(1) O(1) 114.5(2) yes . . 2_665
O(1) Cl(1) O(1) 114.45(19) yes . . 3_565
O(1) Cl(1) O(2) 103.85(16) yes . . .
O(1) Cl(1) O(1) 114.4(2) yes 2_665 . 3_565
O(1) Cl(1) O(2) 103.85(16) yes 2_665 . .
O(1) Cl(1) O(2) 103.85(16) yes 3_565 . .
O(3) Cl(2) O(3) 110.61(15) yes . . 2_665
O(3) Cl(2) O(3) 110.63(16) yes . . 3_565
O(3) Cl(2) O(4) 108.32(10) yes . . .
O(3) Cl(2) O(3) 110.57(16) yes 2_665 . 3_565
O(3) Cl(2) O(4) 108.31(10) yes 2_665 . .
O(3) Cl(2) O(4) 108.31(10) yes 3_565 . .
C(2) N(1) C(3) 109.7(2) yes . . .
Fe(1) N(2) C(2) 141.25(15) yes . . .
Fe(1) N(2) C(4) 112.40(16) yes . . .
C(2) N(2) C(4) 106.3(2) yes . . .
Fe(1) N(3) N(3) 117.00(13) yes . . 12_465
Fe(1) N(3) C(5) 120.52(16) yes . . .
N(3) N(3) C(5) 120.79(17) yes 12_465 . .
N(1) C(2) N(2) 109.06(19) yes . . .
N(1) C(2) C(1) 123.6(2) yes . . .
N(2) C(2) C(1) 127.3(2) yes . . .
N(1) C(3) C(4) 105.6(2) yes . . .
N(2) C(4) C(3) 109.4(2) yes . . .
N(2) C(4) C(5) 115.3(2) yes . . .
C(3) C(4) C(5) 135.0(2) yes . . .
N(3) C(5) C(4) 111.71(19) yes . . .
C(2) N(1) H(4) 125.2 no . . .
C(3) N(1) H(4) 125.2 no . . .
C(2) C(1) H(1) 109.5 no . . .
C(2) C(1) H(2) 109.5 no . . .
C(2) C(1) H(3) 109.5 no . . .
H(1) C(1) H(2) 109.5 no . . .
H(1) C(1) H(3) 109.5 no . . .
H(2) C(1) H(3) 109.5 no . . .
N(1) C(3) H(5) 127.2 no . . .
C(4) C(3) H(5) 127.2 no . . .
N(3) C(5) H(6) 124.1 no . . .
C(4) C(5) H(6) 124.1 no . . .

loop_
_geom_bond_atom_site_label_1
_geom_bond_atom_site_label_2
_geom_bond_distance
_geom_bond_publ_flag
_geom_bond_site_symmetry_1
_geom_bond_site_symmetry_2
Fe(1) N(2) 1.989(2) yes . .
Fe(1) N(2) 1.989(2) yes . 2_675
Fe(1) N(2) 1.9890(16) yes . 3_465
Fe(1) N(3) 1.9358(16) yes . .
Fe(1) N(3) 1.936(2) yes . 2_675
Fe(1) N(3) 1.936(2) yes . 3_465
Cl(1) O(1) 1.400(3) yes . .
Cl(1) O(1) 1.401(2) yes . 2_665
Cl(1) O(1) 1.401(4) yes . 3_565
Cl(1) O(2) 1.420(5) yes . .
Cl(2) O(3) 1.438(3) yes . .
Cl(2) O(3) 1.439(3) yes . 2_665
Cl(2) O(3) 1.438(2) yes . 3_565
Cl(2) O(4) 1.456(3) yes . .
N(1) C(2) 1.353(3) yes . .
N(1) C(3) 1.353(3) yes . .
N(2) C(2) 1.324(3) yes . .
N(2) C(4) 1.391(2) yes . .
N(3) N(3) 1.405(2) yes . 12_465
N(3) C(5) 1.291(3) yes . .
C(1) C(2) 1.470(3) yes . .
C(3) C(4) 1.355(4) yes . .
C(4) C(5) 1.448(3) yes . .
N(1) H(4) 0.880 no . .
C(1) H(1) 0.980 no . .
C(1) H(2) 0.980 no . .
C(1) H(3) 0.980 no . .
C(3) H(5) 0.950 no . .
C(5) H(6) 0.950 no . .

loop_
_geom_contact_atom_site_label_1
_geom_contact_atom_site_label_2
_geom_contact_distance
_geom_contact_publ_flag
_geom_contact_site_symmetry_1
_geom_contact_site_symmetry_2
Fe(1) Fe(1) 3.4842(7) ? . 10_675
Fe(1) N(3) 2.862(2) ? . 10_675
Fe(1) N(3) 2.8619(19) ? . 11_555
Cl(2) O(2) 3.559(5) ? . .
O(1) O(1) 3.464(3) ? . 7_675
O(1) N(1) 3.382(4) ? . .
O(1) N(1) 3.118(3) ? . 7_675
O(1) C(1) 3.529(5) ? . .
O(1) C(1) 3.435(5) ? . 9_665
O(1) C(3) 3.354(4) ? . 7_675
O(2) Cl(2) 3.559(5) ? . .
O(2) O(3) 3.394(5) ? . .
O(2) O(3) 3.394(5) ? . 2_665
O(2) O(3) 3.394(5) ? . 3_565
O(2) N(1) 3.308(3) ? . .
O(2) N(1) 3.308(2) ? . 2_665
O(2) N(1) 3.309(3) ? . 3_565
O(2) C(1) 3.518(4) ? . .
O(2) C(1) 3.519(3) ? . 2_665
O(2) C(1) 3.519(2) ? . 3_565
O(3) O(2) 3.394(5) ? . .
O(3) N(1) 3.276(3) ? . .
O(3) N(1) 3.444(3) ? . 2_665
O(3) N(2) 3.445(4) ? . .
O(3) N(3) 3.587(4) ? . 3_465
O(3) C(1) 3.552(4) ? . .
O(3) C(2) 3.144(4) ? . .
O(3) C(3) 3.404(3) ? . 2_665
O(3) C(5) 3.381(3) ? . 10_675
O(4) C(5) 3.226(3) ? . 10_675
O(4) C(5) 3.227(2) ? . 11_655
O(4) C(5) 3.227(2) ? . 12_455
N(1) O(1) 3.382(4) ? . .
N(1) O(1) 3.118(3) ? . 7_675
N(1) O(2) 3.308(3) ? . .
N(1) O(3) 3.276(3) ? . .
N(1) O(3) 3.444(4) ? . 3_565
N(2) O(3) 3.445(4) ? . .
N(3) Fe(1) 2.8619(17) ? . 10_675
N(3) O(3) 3.587(3) ? . 2_675
N(3) N(3) 2.728(2) ? . 10_675
N(3) N(3) 3.260(2) ? . 11_555
N(3) C(5) 3.348(3) ? . 10_675
C(1) O(1) 3.529(5) ? . .
C(1) O(1) 3.435(3) ? . 8_455
C(1) O(2) 3.518(4) ? . .
C(1) O(3) 3.552(4) ? . .
C(2) O(3) 3.144(4) ? . .
C(3) O(1) 3.354(4) ? . 7_675
C(3) O(3) 3.404(5) ? . 3_565
C(5) O(3) 3.381(3) ? . 10_675
C(5) O(4) 3.226(2) ? . 10_675
C(5) N(3) 3.348(2) ? . 10_675
C(5) C(5) 3.511(3) ? . 10_675
Cl(1) H(1) 3.277 ? . .
Cl(1) H(1) 3.278 ? . 2_665
Cl(1) H(1) 3.278 ? . 3_565
Cl(1) H(4) 3.287 ? . .
Cl(1) H(4) 3.287 ? . 2_665
Cl(1) H(4) 3.288 ? . 3_565
Cl(2) H(6) 2.986 ? . 10_675
Cl(2) H(6) 2.987 ? . 11_655
Cl(2) H(6) 2.987 ? . 12_455
O(1) H(1) 2.721 ? . .
O(1) H(1) 3.283 ? . 3_565
O(1) H(1) 3.483 ? . 9_665
O(1) H(2) 3.437 ? . 9_665
O(1) H(3) 3.543 ? . 3_565
O(1) H(3) 2.857 ? . 9_665
O(1) H(4) 2.603 ? . .
O(1) H(4) 2.627 ? . 7_675
O(1) H(5) 3.122 ? . 7_675
O(2) H(1) 3.214 ? . .
O(2) H(1) 3.215 ? . 2_665
O(2) H(1) 3.214 ? . 3_565
O(2) H(3) 3.176 ? . .
O(2) H(3) 3.177 ? . 2_665
O(2) H(3) 3.177 ? . 3_565
O(2) H(4) 2.718 ? . .
O(2) H(4) 2.719 ? . 2_665
O(2) H(4) 2.719 ? . 3_565
O(3) H(3) 2.981 ? . .
O(3) H(4) 3.562 ? . .
O(3) H(4) 3.426 ? . 2_665
O(3) H(5) 3.355 ? . 2_665
O(3) H(6) 2.536 ? . 10_675
O(4) H(5) 3.172 ? . 10_675
O(4) H(5) 3.172 ? . 11_655
O(4) H(5) 3.172 ? . 12_455
O(4) H(6) 2.382 ? . 10_675
O(4) H(6) 2.383 ? . 11_655
O(4) H(6) 2.383 ? . 12_455
N(1) H(1) 3.463 ? . 9_665
N(1) H(3) 3.345 ? . 3_565
C(1) H(1) 3.162 ? . 8_455
C(1) H(1) 3.576 ? . 9_665
C(1) H(2) 3.417 ? . 9_665
C(2) H(1) 3.557 ? . 9_665
C(3) H(3) 3.577 ? . 3_565
C(3) H(5) 3.317 ? . 3_575
C(4) H(5) 3.445 ? . 3_575
C(5) H(5) 3.461 ? . 3_575
H(1) Cl(1) 3.277 ? . .
H(1) O(1) 2.721 ? . .
H(1) O(1) 3.283 ? . 2_665
H(1) O(1) 3.483 ? . 8_455
H(1) O(2) 3.214 ? . .
H(1) N(1) 3.463 ? . 8_455
H(1) C(1) 3.576 ? . 8_455
H(1) C(1) 3.162 ? . 9_665
H(1) C(2) 3.557 ? . 8_455
H(1) H(1) 2.967 ? . 8_455
H(1) H(1) 2.967 ? . 9_665
H(1) H(2) 2.651 ? . 9_665
H(1) H(3) 3.390 ? . 9_665
H(1) H(4) 3.308 ? . 8_455
H(2) O(1) 3.437 ? . 8_455
H(2) C(1) 3.417 ? . 8_455
H(2) H(1) 2.651 ? . 8_455
H(2) H(2) 3.416 ? . 8_455
H(2) H(2) 3.416 ? . 9_665
H(3) O(1) 3.543 ? . 2_665
H(3) O(1) 2.857 ? . 8_455
H(3) O(2) 3.176 ? . .
H(3) O(3) 2.981 ? . .
H(3) N(1) 3.345 ? . 2_665
H(3) C(3) 3.577 ? . 2_665
H(3) H(1) 3.390 ? . 8_455
H(3) H(4) 2.734 ? . 2_665
H(3) H(5) 3.211 ? . 2_665
H(4) Cl(1) 3.287 ? . .
H(4) O(1) 2.603 ? . .
H(4) O(1) 2.627 ? . 7_675
H(4) O(2) 2.718 ? . .
H(4) O(3) 3.562 ? . .
H(4) O(3) 3.426 ? . 3_565
H(4) H(1) 3.308 ? . 9_665
H(4) H(3) 2.734 ? . 3_565
H(5) O(1) 3.122 ? . 7_675
H(5) O(3) 3.355 ? . 3_565
H(5) O(4) 3.172 ? . 10_675
H(5) C(3) 3.317 ? . 2_775
H(5) C(4) 3.445 ? . 2_775
H(5) C(5) 3.461 ? . 2_775
H(5) H(3) 3.211 ? . 3_565
H(5) H(5) 2.982 ? . 2_775
H(5) H(5) 2.982 ? . 3_575
H(5) H(6) 3.185 ? . 2_775
H(6) Cl(2) 2.986 ? . 10_675
H(6) O(3) 2.536 ? . 10_675
H(6) O(4) 2.382 ? . 10_675
H(6) H(5) 3.185 ? . 3_575
